data_7236642
loop_
_publ_author_name
'Li, Jiantang'
'Dai, Cong'
'Cao, Yu'
'Sun, Xiaodong'
'Li, Guanghua'
'Huo, Qisheng'
'Liu, Yunling'

_publ_section_title
;
 Lewis basic site (LBS)-functionalized zeolite-like supramolecular
 assemblies (ZSAs) with high CO2 uptake performance and highly selective
 CO2/CH4 separation
;
_journal_issue 40
_journal_name_full 'J. Mater. Chem. A'
_journal_page_first 21429
_journal_paper_doi 10.1039/C7TA06003C
_journal_volume 5
_journal_year 2017
_chemical_formula_moiety 'C44 H86 Co4 N16 O25'
_chemical_formula_sum 'C44 H86 Co4 N16 O25'
_chemical_formula_weight 1475.01
_space_group_IT_number 141
_space_group_name_Hall '-I 4bd 2'
_space_group_name_H-M_alt 'I 41/a m d :2'
_symmetry_cell_setting tetragonal
_symmetry_space_group_name_H-M 'I 41/a m d :2'
_atom_sites_solution_hydrogens geom
_atom_sites_solution_primary direct
_atom_sites_solution_secondary difmap
_audit_creation_method SHELXL-97
_audit_update_record
;
2016-10-20 deposited with the CCDC.
2017-09-19 downloaded from the CCDC.
;
_cell_angle_alpha 90.00
_cell_angle_beta 90.00
_cell_angle_gamma 90.00
_cell_formula_units_Z 4
_cell_length_a 19.597(4)
_cell_length_b 19.597(4)
_cell_length_c 20.713(5)
_cell_measurement_reflns_used 1884
_cell_measurement_temperature 296(2)
_cell_measurement_theta_max 25.07
_cell_measurement_theta_min 1.43
_cell_volume 7955(3)
_computing_cell_refinement 'Bruker SMART'
_computing_data_collection 'Bruker SMART'
_computing_data_reduction 'Bruker SAINT'
_computing_molecular_graphics SHELXP-97
_computing_publication_material SHELXTL
_computing_structure_refinement 'SHELXL-97 (Sheldrick, 1997)'
_computing_structure_solution 'SHELXS-97 (Sheldrick, 1990)'
_diffrn_ambient_temperature 296(2)
_diffrn_detector_area_resol_mean 9.00cm
_diffrn_measured_fraction_theta_full 0.999
_diffrn_measured_fraction_theta_max 0.999
_diffrn_measurement_device_type 'CCD area detector'
_diffrn_measurement_method 'phi and omega scans'
_diffrn_radiation_monochromator graphite
_diffrn_radiation_source 'fine-focus sealed tube'
_diffrn_radiation_type MoK\a
_diffrn_radiation_wavelength 0.71073
_diffrn_reflns_av_R_equivalents 0.0646
_diffrn_reflns_av_sigmaI/netI 0.0249
_diffrn_reflns_limit_h_max 22
_diffrn_reflns_limit_h_min -23
_diffrn_reflns_limit_k_max 23
_diffrn_reflns_limit_k_min -22
_diffrn_reflns_limit_l_max 24
_diffrn_reflns_limit_l_min -23
_diffrn_reflns_number 24932
_diffrn_reflns_theta_full 25.07
_diffrn_reflns_theta_max 25.07
_diffrn_reflns_theta_min 1.43
_diffrn_standards_decay_% none
_diffrn_standards_interval_count none
_diffrn_standards_interval_time none
_diffrn_standards_number none
_exptl_absorpt_coefficient_mu 0.891
_exptl_absorpt_correction_T_max 0.6487
_exptl_absorpt_correction_T_min 0.5310
_exptl_absorpt_correction_type empirical
_exptl_absorpt_process_details SADABS
_exptl_crystal_colour red
_exptl_crystal_density_diffrn 1.232
_exptl_crystal_density_method 'not measured'
_exptl_crystal_description block
_exptl_crystal_F_000 3080
_exptl_crystal_size_max 0.23
_exptl_crystal_size_mid 0.21
_exptl_crystal_size_min 0.20
_refine_diff_density_max 0.915
_refine_diff_density_min -0.844
_refine_diff_density_rms 0.150
_refine_ls_extinction_method none
_refine_ls_goodness_of_fit_ref 1.059
_refine_ls_hydrogen_treatment mixed
_refine_ls_matrix_type full
_refine_ls_number_parameters 138
_refine_ls_number_reflns 1884
_refine_ls_number_restraints 68
_refine_ls_restrained_S_all 1.043
_refine_ls_R_factor_all 0.0857
_refine_ls_R_factor_gt 0.0667
_refine_ls_shift/su_max 0.000
_refine_ls_shift/su_mean 0.000
_refine_ls_structure_factor_coef Fsqd
_refine_ls_weighting_details 'calc w=1/[\s^2^(Fo^2^)+(0.1605P)^2^+25.7257P] where P=(Fo^2^+2Fc^2^)/3'
_refine_ls_weighting_scheme calc
_refine_ls_wR_factor_gt 0.2156
_refine_ls_wR_factor_ref 0.2439
_reflns_number_gt 1410
_reflns_number_total 1884
_reflns_threshold_expression >2sigma(I)
_cod_data_source_file c7ta06003c2.cif
_cod_data_source_block sad_CCDC2
_cod_depositor_comments
;
The following automatic conversions were performed:

data item '_symmetry_cell_setting' value 'Tetragonal' was changed to
'tetragonal' in accordance with the
/home/saulius/struct/COD-crude-data/automatic-downloads/DataCite-retrospective/RSC/depositions/lib/dictionaries/cif_core.dic
dictionary named 'cif_core.dic' version 2.4.2 last updated on
2011-04-26.

Automatic conversion script
Id: cif_fix_values 6909 2019-04-08 15:41:33Z antanas 
;
_cod_original_sg_symbol_H-M I4(1)/amd
_cod_database_code 7236642

loop_
_symmetry_equiv_pos_as_xyz
'x, y, z'
'-x+1/2, -y, z+1/2'
'-y+1/4, x+3/4, z+1/4'
'y+1/4, -x+1/4, z+3/4'
'-x+1/2, y, -z+1/2'
'x, -y, -z'
'y+1/4, x+3/4, -z+1/4'
'-y+1/4, -x+1/4, -z+3/4'
'x+1/2, y+1/2, z+1/2'
'-x+1, -y+1/2, z+1'
'-y+3/4, x+5/4, z+3/4'
'y+3/4, -x+3/4, z+5/4'
'-x+1, y+1/2, -z+1'
'x+1/2, -y+1/2, -z+1/2'
'y+3/4, x+5/4, -z+3/4'
'-y+3/4, -x+3/4, -z+5/4'
'-x, -y, -z'
'x-1/2, y, -z-1/2'
'y-1/4, -x-3/4, -z-1/4'
'-y-1/4, x-1/4, -z-3/4'
'x-1/2, -y, z-1/2'
'-x, y, z'
'-y-1/4, -x-3/4, z-1/4'
'y-1/4, x-1/4, z-3/4'
'-x+1/2, -y+1/2, -z+1/2'
'x, y+1/2, -z'
'y+1/4, -x-1/4, -z+1/4'
'-y+1/4, x+1/4, -z-1/4'
'x, -y+1/2, z'
'-x+1/2, y+1/2, z+1/2'
'-y+1/4, -x-1/4, z+1/4'
'y+1/4, x+1/4, z-1/4'

loop_
_atom_site_label
_atom_site_type_symbol
_atom_site_fract_x
_atom_site_fract_y
_atom_site_fract_z
_atom_site_U_iso_or_equiv
_atom_site_adp_type
_atom_site_occupancy
_atom_site_symmetry_multiplicity
_atom_site_calc_flag
_atom_site_refinement_flags
_atom_site_disorder_assembly
_atom_site_disorder_group
Co1 Co 0.15502(3) 0.59498(3) 0.1250 0.0329(4) Uani 1 2 d S B .
O1 O 0.16443(16) 0.60073(15) 0.21603(17) 0.0376(8) Uani 1 1 d . . .
O2 O 0.17125(18) 0.67201(17) 0.29862(14) 0.0455(9) Uani 1 1 d . . .
N1 N 0.15664(17) 0.6941(2) 0.12893(16) 0.0343(9) Uani 1 1 d . . .
N2 N 0.15901(19) 0.4970(2) 0.1350(2) 0.0457(11) Uani 1 1 d D . .
C1 C 0.1526(3) 0.7500 0.0920(3) 0.0373(15) Uani 1 2 d S . .
C2 C 0.1628(2) 0.7151(2) 0.1916(2) 0.0320(9) Uani 1 1 d . . .
C3 C 0.1670(2) 0.6613(2) 0.2403(2) 0.0338(10) Uani 1 1 d . . .
C4 C 0.1440(5) 0.7500 0.0203(4) 0.062(2) Uani 1 2 d S . .
C5 C 0.0852(15) 0.7500 -0.0037(16) 0.134(5) Uani 0.50 2 d SPU A 1
H5A H 0.0602 0.7902 0.0099 0.160 Uiso 0.25 1 calc PR A 1
H5B H 0.0602 0.7098 0.0099 0.160 Uiso 0.25 1 calc PR A 1
C6 C 0.0946(16) 0.7500 -0.0770(16) 0.134(5) Uani 0.50 2 d SPU A 1
C5' C 0.2046(16) 0.7500 -0.0190(15) 0.134(5) Uani 0.50 2 d SPU A 2
H5'1 H 0.2319 0.7099 -0.0096 0.160 Uiso 0.25 1 calc PR A 2
H5'2 H 0.2319 0.7901 -0.0096 0.160 Uiso 0.25 1 calc PR A 2
C6' C 0.1835(18) 0.7500 -0.0915(16) 0.134(5) Uani 0.50 2 d SPU A 2
C7 C 0.2257(9) 0.4742(17) 0.1078(9) 0.071(4) Uani 0.50 1 d PDU B 1
H7 H 0.2280 0.4758 0.0605 0.085 Uiso 0.50 1 calc PR B 1
C7' C 0.2297(9) 0.4723(17) 0.1334(9) 0.071(4) Uani 0.50 1 d PDU B 2
H7' H 0.2365 0.4795 0.1798 0.085 Uiso 0.50 1 calc PR B 2
C8 C 0.2429(10) 0.4023(6) 0.1375(10) 0.103(6) Uani 0.50 1 d P . .
O1W O 0.1526(10) 0.7500 0.4117(10) 0.114(6) Uani 0.50 2 d SPU . .
O2W O 0.3178(16) 0.2500 0.2333(14) 0.089(7) Uani 0.25 2 d SPU . .
O3W O 0.1073(9) 0.3886(9) 0.2435(9) 0.163(6) Uani 0.50 1 d PU . .
O4W O 0.360(2) 0.2500 0.098(2) 0.128(12) Uani 0.25 2 d SPU . .
O5W O 0.1073(18) 0.7500 0.3998(17) 0.101(9) Uani 0.25 2 d SPU . .

loop_
_atom_site_aniso_label
_atom_site_aniso_U_11
_atom_site_aniso_U_22
_atom_site_aniso_U_33
_atom_site_aniso_U_23
_atom_site_aniso_U_13
_atom_site_aniso_U_12
Co1 0.0334(5) 0.0334(5) 0.0319(6) -0.0046(2) -0.0046(2) 0.0016(3)
O1 0.0449(19) 0.0335(17) 0.0344(18) 0.0001(13) -0.0075(13) 0.0047(12)
O2 0.061(2) 0.0436(19) 0.0315(17) -0.0005(14) -0.0090(14) 0.0070(15)
N1 0.036(2) 0.035(2) 0.032(2) -0.0019(15) -0.0025(14) 0.0010(14)
N2 0.055(3) 0.035(2) 0.047(2) -0.0046(18) -0.0138(18) 0.0051(18)
C1 0.045(4) 0.039(4) 0.028(3) 0.000 -0.002(3) 0.000
C2 0.030(2) 0.037(2) 0.029(2) -0.0003(18) -0.0042(16) -0.0018(17)
C3 0.031(2) 0.036(2) 0.034(2) 0.0018(19) -0.0059(17) 0.0013(17)
C4 0.104(7) 0.048(4) 0.032(4) 0.000 -0.009(4) 0.000
C5 0.134(5) 0.134(5) 0.134(5) 0.000 0.0000(5) 0.000
C6 0.134(5) 0.134(5) 0.134(5) 0.000 0.0000(5) 0.000
C5' 0.134(5) 0.134(5) 0.134(5) 0.000 0.0000(5) 0.000
C6' 0.134(5) 0.134(5) 0.134(5) 0.000 0.0000(5) 0.000
C7 0.059(4) 0.057(4) 0.096(12) 0.013(11) -0.017(7) 0.019(3)
C7' 0.059(4) 0.057(4) 0.096(12) 0.013(11) -0.017(7) 0.019(3)
C8 0.126(15) 0.035(7) 0.147(16) -0.015(7) -0.031(12) 0.024(7)
O1W 0.114(6) 0.114(6) 0.113(6) 0.000 0.0000(10) 0.000
O2W 0.089(7) 0.089(7) 0.088(7) 0.000 -0.0002(10) 0.000
O3W 0.163(6) 0.163(6) 0.163(6) 0.0001(10) 0.0000(10) 0.0000(10)
O4W 0.128(12) 0.128(12) 0.128(12) 0.000 0.0001(10) 0.000
O5W 0.101(9) 0.101(9) 0.101(9) 0.000 0.0004(10) 0.000

loop_
_atom_type_symbol
_atom_type_description
_atom_type_scat_dispersion_real
_atom_type_scat_dispersion_imag
_atom_type_scat_source
C C 0.0033 0.0016 'International Tables Vol C Tables 4.2.6.8 and 6.1.1.4'
H H 0.0000 0.0000 'International Tables Vol C Tables 4.2.6.8 and 6.1.1.4'
N N 0.0061 0.0033 'International Tables Vol C Tables 4.2.6.8 and 6.1.1.4'
O O 0.0106 0.0060 'International Tables Vol C Tables 4.2.6.8 and 6.1.1.4'
Co Co 0.3494 0.9721 'International Tables Vol C Tables 4.2.6.8 and 6.1.1.4'

loop_
_geom_angle_atom_site_label_1
_geom_angle_atom_site_label_2
_geom_angle_atom_site_label_3
_geom_angle
_geom_angle_site_symmetry_1
_geom_angle_site_symmetry_3
O1 Co1 O1 176.93(18) 16_554 .
O1 Co1 N2 87.03(15) 16_554 16_554
O1 Co1 N2 90.73(16) . 16_554
O1 Co1 N2 90.73(16) 16_554 .
O1 Co1 N2 87.03(15) . .
N2 Co1 N2 86.1(2) 16_554 .
O1 Co1 N1 98.03(14) 16_554 .
O1 Co1 N1 84.12(13) . .
N2 Co1 N1 91.64(15) 16_554 .
N2 Co1 N1 170.82(16) . .
O1 Co1 N1 84.12(13) 16_554 16_554
O1 Co1 N1 98.03(14) . 16_554
N2 Co1 N1 170.82(16) 16_554 16_554
N2 Co1 N1 91.64(15) . 16_554
N1 Co1 N1 92.0(2) . 16_554
C3 O1 Co1 116.4(3) . .
C1 N1 C2 107.5(4) . .
C1 N1 Co1 142.5(3) . .
C2 N1 Co1 110.0(3) . .
C7' N2 C7 20.9(12) . .
C7' N2 Co1 111.3(13) . .
C7 N2 Co1 107.0(13) . .
N1 C1 N1 109.9(5) 29_565 .
N1 C1 C4 125.0(3) 29_565 .
N1 C1 C4 125.0(3) . .
N1 C2 C2 107.6(2) . 29_565
N1 C2 C3 116.3(4) . .
C2 C2 C3 136.2(2) 29_565 .
O2 C3 O1 122.8(4) . .
O2 C3 C2 124.0(4) . .
O1 C3 C2 113.2(4) . .
C5 C4 C5' 122(2) . .
C5 C4 C1 119.8(17) . .
C5' C4 C1 117.9(14) . .
C4 C5 C6 106(2) . .
C4 C5 H5A 110.4 . .
C6 C5 H5A 110.4 . .
C4 C5 H5B 110.4 . .
C6 C5 H5B 110.4 . .
H5A C5 H5B 108.6 . .
C4 C5' C6' 109(2) . .
C4 C5' H5'1 109.9 . .
C6' C5' H5'1 109.9 . .
C4 C5' H5'2 109.9 . .
C6' C5' H5'2 109.9 . .
H5'1 C5' H5'2 108.3 . .
N2 C7 C7 100.9(12) . 16_554
N2 C7 C8 107.9(18) . .
C7 C7 C8 104.4(13) 16_554 .
N2 C7 H7 114.1 . .
C7 C7 H7 114.1 16_554 .
C8 C7 H7 114.1 . .
C7' C7' C8 124.0(12) 16_554 .
C7' C7' N2 115.2(12) 16_554 .
C8 C7' N2 120(2) . .
C7' C7' H7' 93.3 16_554 .
C8 C7' H7' 93.3 . .
N2 C7' H7' 93.3 . .
C7' C8 C7 19.7(14) . .

loop_
_geom_bond_atom_site_label_1
_geom_bond_atom_site_label_2
_geom_bond_distance
_geom_bond_site_symmetry_2
Co1 O1 1.898(4) 16_554
Co1 O1 1.898(4) .
Co1 N2 1.933(4) 16_554
Co1 N2 1.933(4) .
Co1 N1 1.944(4) .
Co1 N1 1.944(4) 16_554
O1 C3 1.290(5) .
O2 C3 1.230(5) .
N1 C1 1.338(5) .
N1 C2 1.367(5) .
N2 C7' 1.469(15) .
N2 C7 1.493(15) .
C1 N1 1.338(5) 29_565
C1 C4 1.495(9) .
C2 C2 1.367(9) 29_565
C2 C3 1.461(6) .
C4 C5 1.25(3) .
C4 C5' 1.44(3) .
C5 C6 1.53(4) .
C5 H5A 0.9700 .
C5 H5B 0.9700 .
C5' C6' 1.56(4) .
C5' H5'1 0.9700 .
C5' H5'2 0.9700 .
C7 C7 1.56(6) 16_554
C7 C8 1.57(3) .
C7 H7 0.9800 .
C7' C7' 1.38(6) 16_554
C7' C8 1.40(3) .
C7' H7' 0.9800 .
O1W O5W 0.92(3) .
